data_7223008
loop_
_publ_author_name
'Chattopadhyay, Tanmay'
'Adhikary, Jaydeep'
'Datta, Arnab'
'Dasgupta, Sanchari'
'Chakraborty, Aratrika'
'Menendez-Rodriguez, M. Isabel'

_publ_section_title
;
 Development of an efficient magnetically separable nanocatalyst:
 Theoretical approach on the role of ligand backbone on epoxidation
 capability
;
_journal_name_full 'RSC Adv.'
_journal_paper_doi 10.1039/C5RA17484H
_journal_year 2015
_chemical_formula_sum 'C20 H19 Br4 Cl Fe N3 O3'
_chemical_formula_weight 760.32
_chemical_name_systematic
;
 ?
;
_space_group_IT_number 14
_symmetry_cell_setting monoclinic
_symmetry_space_group_name_Hall '-P 2ybc'
_symmetry_space_group_name_H-M 'P 1 21/c 1'
_atom_sites_solution_hydrogens geom
_atom_sites_solution_primary direct
_atom_sites_solution_secondary difmap
_audit_creation_method SHELXL-97
_audit_update_record
;
2014-09-24 deposited with the CCDC.
2015-10-22 downloaded from the CCDC.
;
_cell_angle_alpha 90.00
_cell_angle_beta 101.192(6)
_cell_angle_gamma 90.00
_cell_formula_units_Z 4
_cell_length_a 13.314(6)
_cell_length_b 14.720(6)
_cell_length_c 13.228(6)
_cell_measurement_temperature 293(2)
_cell_volume 2543.1(19)
_computing_structure_refinement 'SHELXL-97 (Sheldrick, 2008)'
_diffrn_ambient_temperature 293(2)
_diffrn_measured_fraction_theta_full 0.971
_diffrn_measured_fraction_theta_max 0.971
_diffrn_radiation_monochromator graphite
_diffrn_radiation_source 'fine-focus sealed tube'
_diffrn_radiation_type MoK\a
_diffrn_radiation_wavelength 0.71073
_diffrn_reflns_av_R_equivalents 0.0707
_diffrn_reflns_av_sigmaI/netI 0.0796
_diffrn_reflns_limit_h_max 13
_diffrn_reflns_limit_h_min -13
_diffrn_reflns_limit_k_max 15
_diffrn_reflns_limit_k_min -15
_diffrn_reflns_limit_l_max 13
_diffrn_reflns_limit_l_min -13
_diffrn_reflns_number 8389
_diffrn_reflns_theta_full 21.80
_diffrn_reflns_theta_max 21.80
_diffrn_reflns_theta_min 1.56
_exptl_absorpt_coefficient_mu 7.009
_exptl_crystal_density_diffrn 1.986
_exptl_crystal_density_method 'not measured'
_exptl_crystal_F_000 1468
_refine_diff_density_max 0.450
_refine_diff_density_min -0.531
_refine_diff_density_rms 0.112
_refine_ls_extinction_method none
_refine_ls_goodness_of_fit_ref 1.017
_refine_ls_hydrogen_treatment mixed
_refine_ls_matrix_type full
_refine_ls_number_parameters 292
_refine_ls_number_reflns 2956
_refine_ls_number_restraints 21
_refine_ls_restrained_S_all 1.015
_refine_ls_R_factor_all 0.0964
_refine_ls_R_factor_gt 0.0484
_refine_ls_shift/su_max 0.001
_refine_ls_shift/su_mean 0.000
_refine_ls_structure_factor_coef Fsqd
_refine_ls_weighting_details 'calc w=1/[\s^2^(Fo^2^)+(0.0565P)^2^+2.1100P] where P=(Fo^2^+2Fc^2^)/3'
_refine_ls_weighting_scheme calc
_refine_ls_wR_factor_gt 0.1042
_refine_ls_wR_factor_ref 0.1247
_reflns_number_gt 1883
_reflns_number_total 2956
_reflns_threshold_expression >2\s(I)
_cod_data_source_file c5ra17484h2.cif
_cod_data_source_block dd564a
_cod_original_cell_volume 2543.2(18)
_cod_original_sg_symbol_H-M 'P 21/c'
_cod_database_code 7223008

loop_
_symmetry_equiv_pos_as_xyz
'x, y, z'
'-x, y+1/2, -z+1/2'
'-x, -y, -z'
'x, -y-1/2, z-1/2'

loop_
_atom_site_label
_atom_site_type_symbol
_atom_site_fract_x
_atom_site_fract_y
_atom_site_fract_z
_atom_site_U_iso_or_equiv
_atom_site_adp_type
_atom_site_occupancy
_atom_site_symmetry_multiplicity
_atom_site_calc_flag
_atom_site_refinement_flags
_atom_site_disorder_assembly
_atom_site_disorder_group
Fe Fe 0.90827(10) 0.42558(9) 0.09139(10) 0.0428(4) Uani 1 1 d . A .
Br1 Br 1.41033(8) 0.19974(8) 0.22321(9) 0.0730(4) Uani 1 1 d . . .
Br2 Br 1.05463(9) 0.20343(8) -0.09010(8) 0.0657(4) Uani 1 1 d . . .
Br3 Br 0.68849(9) 0.36256(8) -0.22542(9) 0.0695(4) Uani 1 1 d . A .
Br4 Br 0.40139(9) 0.62306(9) -0.14513(10) 0.0829(5) Uani 1 1 d . A .
Cl1 Cl 0.8564(2) 0.31755(18) 0.1868(2) 0.0657(8) Uani 1 1 d . . .
O1 O 1.0063(5) 0.3667(4) 0.0286(4) 0.0504(18) Uani 1 1 d . . .
O2 O 0.8114(5) 0.4402(4) -0.0324(4) 0.0468(17) Uani 1 1 d . . .
N1 N 1.0340(6) 0.4829(5) 0.1905(5) 0.048(2) Uani 1 1 d . . .
N2 N 0.8454(6) 0.5436(5) 0.1408(6) 0.048(2) Uani 1 1 d . . .
C1 C 1.0932(7) 0.3296(6) 0.0755(7) 0.041(2) Uani 1 1 d . A .
C2 C 1.1319(8) 0.2549(7) 0.0322(7) 0.046(3) Uani 1 1 d . . .
C3 C 1.2262(7) 0.2152(7) 0.0746(7) 0.049(3) Uani 1 1 d . . .
H3 H 1.2509 0.1661 0.0426 0.059 Uiso 1 1 calc R . .
C4 C 1.2812(7) 0.2501(7) 0.1643(8) 0.054(3) Uani 1 1 d . . .
C5 C 1.2462(7) 0.3243(7) 0.2121(7) 0.044(3) Uani 1 1 d . A .
H5 H 1.2850 0.3479 0.2725 0.053 Uiso 1 1 calc R . .
C6 C 1.1513(7) 0.3633(6) 0.1682(6) 0.039(2) Uani 1 1 d . . .
C7 C 1.1205(7) 0.4445(7) 0.2170(7) 0.045(3) Uani 1 1 d . A .
H7 H 1.1671 0.4699 0.2710 0.054 Uiso 1 1 calc R . .
C8 C 1.0149(9) 0.5729(7) 0.2367(8) 0.066(3) Uani 1 1 d . A 1
H8A H 1.0550 0.5776 0.3060 0.080 Uiso 0.650(16) 1 calc PR B 1
H8B H 1.0350 0.6219 0.1957 0.080 Uiso 0.650(16) 1 calc PR B 1
C9 C 0.9049(9) 0.5800(8) 0.2390(8) 0.065(3) Uani 1 1 d . A 1
H9 H 0.8871 0.6441 0.2455 0.078 Uiso 0.650(16) 1 calc PR B 1
C10A C 0.8888(15) 0.5303(14) 0.3313(13) 0.108(8) Uani 0.650(16) 1 d P A 1
H10A H 0.8177 0.5329 0.3356 0.161 Uiso 0.650(16) 1 calc PR B 1
H10B H 0.9291 0.5577 0.3917 0.161 Uiso 0.650(16) 1 calc PR B 1
H10C H 0.9091 0.4681 0.3268 0.161 Uiso 0.650(16) 1 calc PR B 1
H8 H 1.0304 0.6222 0.2012 0.129 Uiso 0.350(16) 1 d PR B 2
H9A H 0.8795 0.6395 0.2568 0.129 Uiso 0.350(16) 1 d PR B 2
H9B H 0.8839 0.5402 0.3021 0.129 Uiso 0.350(16) 1 d PR B 2
C10B C 1.069(2) 0.5836(18) 0.354(2) 0.056(10) Uiso 0.350(16) 1 d P B 2
H10D H 1.1411 0.5809 0.3567 0.084 Uiso 0.350(16) 1 d PR B 2
H10E H 1.0486 0.5345 0.3937 0.084 Uiso 0.350(16) 1 d PR B 2
H10F H 1.0517 0.6404 0.3826 0.084 Uiso 0.350(16) 1 d PR B 2
C11 C 0.7627(8) 0.5826(7) 0.1002(7) 0.053(3) Uani 1 1 d . A .
H11 H 0.7439 0.6338 0.1334 0.063 Uiso 1 1 calc R . .
C12 C 0.6951(7) 0.5544(6) 0.0069(7) 0.042(2) Uani 1 1 d . . .
C13 C 0.6007(8) 0.5959(7) -0.0230(8) 0.056(3) Uani 1 1 d . A .
H13 H 0.5834 0.6434 0.0168 0.067 Uiso 1 1 calc R . .
C14 C 0.5324(7) 0.5701(8) -0.1080(9) 0.058(3) Uani 1 1 d . . .
C15 C 0.5592(7) 0.5011(7) -0.1708(8) 0.056(3) Uani 1 1 d . A .
H15 H 0.5142 0.4840 -0.2306 0.067 Uiso 1 1 calc R . .
C16 C 0.6524(7) 0.4592(6) -0.1432(7) 0.040(2) Uani 1 1 d . . .
C17 C 0.7230(7) 0.4832(6) -0.0536(7) 0.040(2) Uani 1 1 d . A .
O3 O 0.6996(11) -0.0375(8) 0.0543(9) 0.166(6) Uani 1 1 d . B 1
C20 C 0.6473(15) 0.0209(16) 0.0275(15) 0.170(8) Uani 1 1 d DU B 1
H20B H 0.5803 0.0071 0.0327 0.204 Uiso 1 1 d R B 1
N3B N 0.6520(14) 0.1012(13) -0.0231(18) 0.104(8) Uiso 0.650(16) 1 d PD B 1
C21B C 0.5638(17) 0.1552(16) -0.045(2) 0.151(11) Uiso 0.650(16) 1 d PD B 1
H21D H 0.5137 0.1324 -0.0081 0.227 Uiso 0.650(16) 1 calc PR B 1
H21E H 0.5364 0.1536 -0.1177 0.227 Uiso 0.650(16) 1 calc PR B 1
H21F H 0.5809 0.2167 -0.0241 0.227 Uiso 0.650(16) 1 calc PR B 1
C22B C 0.7465(15) 0.1378(17) -0.035(2) 0.142(10) Uiso 0.650(16) 1 d PD B 1
H22D H 0.8007 0.0972 -0.0060 0.213 Uiso 0.650(16) 1 calc PR B 1
H22E H 0.7567 0.1956 -0.0014 0.213 Uiso 0.650(16) 1 calc PR B 1
H22F H 0.7464 0.1456 -0.1075 0.213 Uiso 0.650(16) 1 calc PR B 1
N3 N 0.690(3) 0.0913(19) -0.018(3) 0.115(16) Uiso 0.350(16) 1 d PD B 2
C21 C 0.636(4) 0.1728(19) -0.039(4) 0.18(3) Uiso 0.350(16) 1 d PD B 2
H21A H 0.6756 0.2152 -0.0699 0.269 Uiso 0.350(16) 1 calc PR B 2
H21B H 0.6227 0.1977 0.0242 0.269 Uiso 0.350(16) 1 calc PR B 2
H21C H 0.5722 0.1614 -0.0853 0.269 Uiso 0.350(16) 1 calc PR B 2
C22 C 0.771(3) 0.073(4) -0.067(4) 0.23(4) Uiso 0.350(16) 1 d PD B 2
H22A H 0.7827 0.1248 -0.1080 0.349 Uiso 0.350(16) 1 calc PR B 2
H22B H 0.7547 0.0212 -0.1115 0.349 Uiso 0.350(16) 1 calc PR B 2
H22C H 0.8316 0.0609 -0.0168 0.349 Uiso 0.350(16) 1 calc PR B 2

loop_
_atom_site_aniso_label
_atom_site_aniso_U_11
_atom_site_aniso_U_22
_atom_site_aniso_U_33
_atom_site_aniso_U_23
_atom_site_aniso_U_13
_atom_site_aniso_U_12
Fe 0.0330(9) 0.0536(9) 0.0398(8) -0.0027(7) 0.0022(6) 0.0079(7)
Br1 0.0410(8) 0.0837(9) 0.0900(9) 0.0209(7) 0.0021(6) 0.0189(6)
Br2 0.0680(8) 0.0702(8) 0.0554(7) -0.0162(6) 0.0028(6) 0.0095(6)
Br3 0.0574(9) 0.0723(8) 0.0710(8) -0.0123(6) -0.0072(6) -0.0035(6)
Br4 0.0352(7) 0.0881(9) 0.1235(11) 0.0414(8) 0.0112(7) 0.0135(6)
Cl1 0.059(2) 0.0679(19) 0.0673(18) 0.0149(15) 0.0056(15) -0.0012(15)
O1 0.037(4) 0.074(5) 0.039(4) -0.012(3) 0.004(3) 0.022(4)
O2 0.035(4) 0.064(4) 0.038(4) -0.002(3) 0.001(3) 0.011(4)
N1 0.050(6) 0.055(6) 0.036(5) -0.010(4) -0.001(4) 0.001(5)
N2 0.044(6) 0.057(6) 0.044(5) -0.003(4) 0.011(4) 0.010(5)
C1 0.037(7) 0.047(6) 0.040(6) -0.007(5) 0.011(5) 0.006(5)
C2 0.037(7) 0.060(7) 0.041(6) -0.003(5) 0.006(5) -0.008(6)
C3 0.040(7) 0.064(7) 0.043(6) -0.007(6) 0.007(5) 0.001(6)
C4 0.032(7) 0.059(7) 0.072(8) 0.017(6) 0.016(6) 0.010(6)
C5 0.029(6) 0.060(7) 0.039(6) 0.012(5) -0.004(5) -0.004(5)
C6 0.030(6) 0.051(6) 0.035(6) -0.002(5) 0.007(5) -0.004(5)
C7 0.031(7) 0.061(7) 0.037(6) -0.005(5) -0.006(5) -0.002(6)
C8 0.067(9) 0.063(8) 0.060(7) -0.016(6) -0.009(6) 0.002(7)
C9 0.061(9) 0.073(8) 0.056(7) -0.010(6) -0.003(6) 0.023(7)
C10A 0.12(2) 0.13(2) 0.070(14) 0.006(14) 0.019(13) -0.009(15)
C11 0.057(8) 0.051(7) 0.053(7) -0.006(5) 0.021(6) 0.026(6)
C12 0.041(7) 0.043(6) 0.042(6) 0.008(5) 0.013(5) 0.008(5)
C13 0.046(8) 0.058(7) 0.067(8) 0.022(6) 0.018(7) 0.016(6)
C14 0.025(7) 0.065(8) 0.083(8) 0.023(7) 0.006(6) 0.011(6)
C15 0.023(7) 0.067(8) 0.073(8) 0.018(6) -0.003(6) -0.010(6)
C16 0.024(6) 0.045(6) 0.051(6) 0.003(5) 0.004(5) -0.010(5)
C17 0.024(6) 0.040(6) 0.053(6) 0.015(5) 0.001(5) -0.001(5)
O3 0.212(14) 0.133(10) 0.135(10) -0.022(8) -0.010(9) 0.085(10)
C20 0.181(16) 0.170(16) 0.153(14) -0.007(13) 0.014(13) 0.003(14)

loop_
_atom_type_symbol
_atom_type_description
_atom_type_scat_dispersion_real
_atom_type_scat_dispersion_imag
_atom_type_scat_source
C C 0.0033 0.0016 'International Tables Vol C Tables 4.2.6.8 and 6.1.1.4'
H H 0.0000 0.0000 'International Tables Vol C Tables 4.2.6.8 and 6.1.1.4'
N N 0.0061 0.0033 'International Tables Vol C Tables 4.2.6.8 and 6.1.1.4'
O O 0.0106 0.0060 'International Tables Vol C Tables 4.2.6.8 and 6.1.1.4'
Cl Cl 0.1484 0.1585 'International Tables Vol C Tables 4.2.6.8 and 6.1.1.4'
Fe Fe 0.3463 0.8444 'International Tables Vol C Tables 4.2.6.8 and 6.1.1.4'
Br Br -0.2901 2.4595 'International Tables Vol C Tables 4.2.6.8 and 6.1.1.4'

loop_
_geom_angle_atom_site_label_1
_geom_angle_atom_site_label_2
_geom_angle_atom_site_label_3
_geom_angle
O1 Fe O2 94.9(3)
O1 Fe N2 150.8(3)
O2 Fe N2 85.9(3)
O1 Fe N1 85.6(3)
O2 Fe N1 145.6(3)
N2 Fe N1 77.8(3)
O1 Fe Cl1 103.8(2)
O2 Fe Cl1 109.8(2)
N2 Fe Cl1 103.3(2)
N1 Fe Cl1 103.4(2)
C1 O1 Fe 127.0(6)
C17 O2 Fe 132.1(6)
C7 N1 C8 119.8(8)
C7 N1 Fe 124.4(6)
C8 N1 Fe 115.7(6)
C11 N2 C9 118.7(8)
C11 N2 Fe 127.9(7)
C9 N2 Fe 113.4(6)
O1 C1 C2 119.8(8)
O1 C1 C6 123.1(8)
C2 C1 C6 117.1(9)
C1 C2 C3 122.9(9)
C1 C2 Br2 119.0(7)
C3 C2 Br2 118.1(8)
C4 C3 C2 118.6(9)
C3 C4 C5 121.3(9)
C3 C4 Br1 120.0(8)
C5 C4 Br1 118.6(8)
C4 C5 C6 119.2(9)
C5 C6 C1 120.8(9)
C5 C6 C7 117.5(8)
C1 C6 C7 121.5(8)
N1 C7 C6 124.3(8)
C9 C8 N1 108.6(9)
C8 C9 C10A 106.7(11)
C8 C9 N2 108.6(9)
C10A C9 N2 114.1(12)
N2 C11 C12 125.4(9)
C13 C12 C17 119.4(9)
C13 C12 C11 119.9(9)
C17 C12 C11 120.7(9)
C14 C13 C12 122.5(10)
C13 C14 C15 119.2(9)
C13 C14 Br4 122.5(10)
C15 C14 Br4 118.3(9)
C16 C15 C14 119.4(9)
C15 C16 C17 122.3(9)
C15 C16 Br3 120.0(8)
C17 C16 Br3 117.7(7)
O2 C17 C16 118.8(9)
O2 C17 C12 124.0(8)
C16 C17 C12 117.2(9)
O3 C20 N3B 137(2)
C20 N3B C21B 118.5(13)
C20 N3B C22B 121.0(13)
C21B N3B C22B 119.4(16)
C22 N3 C21 120(2)

loop_
_geom_bond_atom_site_label_1
_geom_bond_atom_site_label_2
_geom_bond_distance
Fe O1 1.888(6)
Fe O2 1.890(6)
Fe N2 2.087(8)
Fe N1 2.093(7)
Fe Cl1 2.222(3)
Br1 C4 1.895(10)
Br2 C2 1.898(9)
Br3 C16 1.908(9)
Br4 C14 1.887(10)
O1 C1 1.320(10)
O2 C17 1.317(10)
N1 C7 1.270(11)
N1 C8 1.501(11)
N2 C11 1.266(11)
N2 C9 1.484(12)
C1 C2 1.384(12)
C1 C6 1.408(12)
C2 C3 1.400(13)
C3 C4 1.367(12)
C4 C5 1.387(12)
C5 C6 1.407(12)
C6 C7 1.454(12)
C8 C9 1.475(14)
C9 C10A 1.474(18)
C11 C12 1.440(13)
C12 C13 1.385(13)
C12 C17 1.412(12)
C13 C14 1.357(14)
C14 C15 1.401(13)
C15 C16 1.370(12)
C16 C17 1.407(12)
O3 C20 1.12(2)
C20 N3B 1.37(2)
N3B C21B 1.401(15)
N3B C22B 1.407(15)
N3 C22 1.386(17)
N3 C21 1.400(17)
